data_4021655
loop_
_publ_author_name
'Pelayo Camps'
'Luis R. Domingo'
'Xavier Formosa'
'Carles Galdeano'
'Diana Gonz\'alez'
'Diego Mu\~noz-Torrero'
'S\'ilvia Segal\'es'
'Merc\`e Font-Bardia'
'Xavier Solans'

_publ_section_title
;
 Highly Diastereoselective One-Pot Synthesis of
 Spiro{cyclopenta[a]indene-2,2'-indene}diones from 1-Indanones
 and Aromatic Aldehydes
;
_journal_name_full 'Journal of Organic Chemistry'
_journal_page_first 3464
_journal_page_last 3471
_journal_paper_doi 10.1021/jo0600095
_journal_volume 71
_journal_year 2006
_chemical_formula_moiety 'C36 H32 O6'
_chemical_formula_sum 'C36 H32 O6'
_chemical_formula_weight 560.62
_chemical_melting_point 277.5(5)
_chemical_name_systematic
;
(1SR,2RS,3RS,3aSR,8aSR)-5,6,5,6-tetramethoxy-1,3-diphenyl-
3a,8a-dihydrospiro{cyclopenta[a]indene-2,2(1H,3H)indene}-1,8(3H)-dione
;
_space_group_IT_number 14
_symmetry_cell_setting monoclinic
_symmetry_space_group_name_Hall '-P 2ybc'
_symmetry_space_group_name_H-M 'P 1 21/c 1'
_atom_sites_solution_hydrogens geom
_atom_sites_solution_primary direct
_atom_sites_solution_secondary difmap
_audit_creation_method SHELXL-97
_cell_angle_alpha 90.00
_cell_angle_beta 106.53(3)
_cell_angle_gamma 90.00
_cell_formula_units_Z 4
_cell_length_a 11.904(5)
_cell_length_b 21.892(11)
_cell_length_c 11.857(8)
_cell_measurement_reflns_used 29
_cell_measurement_temperature 293(2)
_cell_measurement_theta_max 31
_cell_measurement_theta_min 3
_cell_volume 2962(3)
_computing_structure_refinement 'SHELXL-97 (Sheldrick, 1997)'
_diffrn_ambient_temperature 293(2)
_diffrn_measured_fraction_theta_full 0.777
_diffrn_measured_fraction_theta_max 0.777
_diffrn_measurement_device_type 'mar345 with a image plate detector'
_diffrn_measurement_method phi-scan
_diffrn_radiation_monochromator graphite
_diffrn_radiation_source 'fine-focus sealed tube'
_diffrn_radiation_type MoK\a
_diffrn_radiation_wavelength 0.71073
_diffrn_reflns_av_R_equivalents 0.0414
_diffrn_reflns_av_sigmaI/netI 0.2350
_diffrn_reflns_limit_h_max 16
_diffrn_reflns_limit_h_min -17
_diffrn_reflns_limit_k_max 33
_diffrn_reflns_limit_k_min 0
_diffrn_reflns_limit_l_max 16
_diffrn_reflns_limit_l_min 0
_diffrn_reflns_number 27884
_diffrn_reflns_theta_full 33.27
_diffrn_reflns_theta_max 33.27
_diffrn_reflns_theta_min 3.52
_exptl_absorpt_coefficient_mu 0.085
_exptl_absorpt_correction_type none
_exptl_crystal_density_diffrn 1.257
_exptl_crystal_density_method 'not measured'
_exptl_crystal_description prism
_exptl_crystal_F_000 1184
_exptl_crystal_size_max 0.2
_exptl_crystal_size_mid 0.1
_exptl_crystal_size_min 0.1
_refine_diff_density_max 0.134
_refine_diff_density_min -0.126
_refine_diff_density_rms 0.029
_refine_ls_extinction_method none
_refine_ls_goodness_of_fit_ref 0.811
_refine_ls_hydrogen_treatment mixed
_refine_ls_matrix_type full
_refine_ls_number_parameters 379
_refine_ls_number_reflns 8877
_refine_ls_number_restraints 0
_refine_ls_restrained_S_all 0.811
_refine_ls_R_factor_all 0.3089
_refine_ls_R_factor_gt 0.0519
_refine_ls_shift/su_max 0.000
_refine_ls_shift/su_mean 0.000
_refine_ls_structure_factor_coef Fsqd
_refine_ls_weighting_details 'calc w=1/[\s^2^(Fo^2^)+(0.0000P)^2^+0.0000P] where P=(Fo^2^+2Fc^2^)/3'
_refine_ls_weighting_scheme calc
_refine_ls_wR_factor_gt 0.0516
_refine_ls_wR_factor_ref 0.0835
_reflns_number_gt 2478
_reflns_number_total 8877
_reflns_threshold_expression >2sigma(I)
_cod_data_source_file jo0600095si20060104_111746.cif
_cod_depositor_comments
;
The following automatic conversions were performed:
'_symmetry_cell_setting' value 'Monoclinic' changed to 'monoclinic'
according to '/home/saulius/struct/CIF-dictionaries/cif_core.dic'
dictionary named 'cif_core.dic' version 2.4.1 from 2010-06-29.

Automatic conversion script
Id: cif_fix_enum 1527 2010-12-29 10:47:43Z saulius 

The following automatic conversions were performed:

'_chemical_melting_point' value '277-278' was changed to '277.5(5)' -
the average value was taken and precision was estimated.

Automatic conversion script
Id: cif_fix_values 1646 2011-03-28 12:23:43Z adriana 
;
_cod_original_sg_symbol_H-M 'P 21/c'
_cod_database_code 4021655

loop_
_symmetry_equiv_pos_as_xyz
'x, y, z'
'-x, y+1/2, -z+1/2'
'-x, -y, -z'
'x, -y-1/2, z-1/2'

loop_
_atom_site_label
_atom_site_type_symbol
_atom_site_fract_x
_atom_site_fract_y
_atom_site_fract_z
_atom_site_U_iso_or_equiv
_atom_site_adp_type
_atom_site_occupancy
_atom_site_symmetry_multiplicity
_atom_site_calc_flag
_atom_site_refinement_flags
O1 O 0.87855(14) -0.05475(7) 0.00785(13) 0.0595(5) Uani 1 1 d .
O2 O 0.88783(15) -0.04233(7) 0.22272(14) 0.0615(5) Uani 1 1 d .
O3 O 0.78160(15) 0.18170(7) -0.14718(13) 0.0621(5) Uani 1 1 d .
O4 O 0.83134(15) 0.41611(8) -0.02364(13) 0.0644(5) Uani 1 1 d .
O5 O 0.38333(16) 0.49679(8) -0.18972(14) 0.0683(5) Uani 1 1 d .
O6 O 0.27396(17) 0.41387(8) -0.11136(14) 0.0676(5) Uani 1 1 d .
C1 C 0.8358(2) 0.05321(11) -0.0308(2) 0.0543(7) Uani 1 1 d .
H1 H 0.8292 0.0483 -0.1104 0.065 Uiso 1 1 calc R
C2 C 0.8607(2) 0.00446(12) 0.0437(2) 0.0540(7) Uani 1 1 d .
C3 C 0.8662(2) 0.01187(12) 0.1607(2) 0.0558(7) Uani 1 1 d .
C4 C 0.8478(2) 0.06654(11) 0.2061(2) 0.0524(7) Uani 1 1 d .
H4 H 0.8495 0.0702 0.2847 0.063 Uiso 1 1 calc R
C5 C 0.8258(2) 0.11829(11) 0.1302(2) 0.0534(7) Uani 1 1 d .
C6 C 0.8200(2) 0.11232(12) 0.0153(2) 0.0559(7) Uani 1 1 d .
C7 C 0.7939(2) 0.16991(12) -0.0451(2) 0.0561(7) Uani 1 1 d .
C8 C 0.7786(2) 0.21824(11) 0.0451(2) 0.0539(7) Uani 1 1 d .
C9 C 0.8149(2) 0.18473(10) 0.16267(19) 0.0569(7) Uani 1 1 d .
H9A H 0.8891 0.2001 0.2119 0.068 Uiso 1 1 calc R
H9B H 0.7561 0.1894 0.2042 0.068 Uiso 1 1 calc R
C10 C 0.6493(2) 0.24337(11) 0.0043(2) 0.0566(7) Uani 1 1 d .
H10 H 0.6331 0.2540 -0.0791 0.068 Uiso 1 1 calc R
C11 C 0.6520(2) 0.30383(11) 0.0716(2) 0.0585(7) Uani 1 1 d .
H11 H 0.6415 0.2973 0.1498 0.070 Uiso 1 1 calc R
C12 C 0.7743(2) 0.32942(11) 0.0785(2) 0.0562(7) Uani 1 1 d .
H12 H 0.8150 0.3393 0.1606 0.067 Uiso 1 1 calc R
C13 C 0.8413(2) 0.27911(11) 0.0370(2) 0.0564(7) Uani 1 1 d .
H13 H 0.8309 0.2865 -0.0469 0.068 Uiso 1 1 calc R
C14 C 0.5571(2) 0.19755(11) 0.0128(2) 0.0586(7) Uani 1 1 d .
C15 C 0.5043(2) 0.16481(12) -0.0877(2) 0.0653(8) Uani 1 1 d .
H15 H 0.5259 0.1721 -0.1560 0.078 Uiso 1 1 calc R
C16 C 0.4190(2) 0.12091(12) -0.0888(2) 0.0722(8) Uani 1 1 d .
H16 H 0.3822 0.0996 -0.1572 0.087 Uiso 1 1 calc R
C17 C 0.3916(2) 0.11033(12) 0.0115(2) 0.0708(8) Uani 1 1 d .
H17 H 0.3370 0.0798 0.0106 0.085 Uiso 1 1 calc R
C18 C 0.4370(2) 0.14039(12) 0.1141(2) 0.0698(8) Uani 1 1 d .
H18 H 0.4147 0.1318 0.1814 0.084 Uiso 1 1 calc R
C19 C 0.5243(2) 0.18769(11) 0.1116(2) 0.0640(7) Uani 1 1 d .
H19 H 0.5570 0.2110 0.1785 0.077 Uiso 1 1 calc R
C20 C 0.9751(2) 0.27662(11) 0.0961(2) 0.0597(7) Uani 1 1 d .
C21 C 1.0313(3) 0.29985(11) 0.2060(2) 0.0625(7) Uani 1 1 d .
H21 H 0.9874 0.3191 0.2491 0.075 Uiso 1 1 calc R
C22 C 1.1498(2) 0.29531(12) 0.2527(2) 0.0639(7) Uani 1 1 d .
H22 H 1.1850 0.3130 0.3255 0.077 Uiso 1 1 calc R
C23 C 1.2190(2) 0.26486(12) 0.1942(2) 0.0675(8) Uani 1 1 d .
H23 H 1.2996 0.2613 0.2267 0.081 Uiso 1 1 calc R
C24 C 1.1642(3) 0.24070(12) 0.0886(3) 0.0680(8) Uani 1 1 d .
H24 H 1.2081 0.2190 0.0485 0.082 Uiso 1 1 calc R
C25 C 1.0483(3) 0.24674(12) 0.0390(2) 0.0657(8) Uani 1 1 d .
H25 H 1.0153 0.2306 -0.0357 0.079 Uiso 1 1 calc R
C26 C 0.7544(3) 0.38778(12) 0.0070(2) 0.0607(8) Uani 1 1 d .
C27 C 0.6328(3) 0.39840(12) -0.0329(2) 0.0590(7) Uani 1 1 d .
C28 C 0.5696(3) 0.35175(12) 0.0027(2) 0.0569(7) Uani 1 1 d .
C29 C 0.4533(3) 0.35405(12) -0.0207(2) 0.0622(7) Uani 1 1 d .
H29 H 0.4134 0.3225 0.0038 0.075 Uiso 1 1 calc R
C30 C 0.3882(3) 0.40628(12) -0.0851(2) 0.0617(7) Uani 1 1 d .
C31 C 0.4560(3) 0.45181(13) -0.1255(2) 0.0632(7) Uani 1 1 d .
C32 C 0.5654(3) 0.44797(13) -0.1008(2) 0.0651(8) Uani 1 1 d .
H32 H 0.6056 0.4786 -0.1275 0.078 Uiso 1 1 calc R
C33 C 0.8638(2) -0.06475(10) -0.11343(19) 0.0620(7) Uani 1 1 d .
H33A H 0.8767 -0.1071 -0.1264 0.093 Uiso 1 1 calc R
H33B H 0.9190 -0.0403 -0.1388 0.093 Uiso 1 1 calc R
H33C H 0.7856 -0.0536 -0.1574 0.093 Uiso 1 1 calc R
C34 C 0.9002(2) -0.03821(11) 0.3439(2) 0.0698(8) Uani 1 1 d .
H34A H 0.9142 -0.0781 0.3785 0.105 Uiso 1 1 calc R
H34B H 0.8297 -0.0217 0.3558 0.105 Uiso 1 1 calc R
H34C H 0.9650 -0.0120 0.3801 0.105 Uiso 1 1 calc R
C35 C 0.4336(2) 0.54288(11) -0.2367(2) 0.0709(8) Uani 1 1 d .
H35A H 0.3738 0.5705 -0.2793 0.106 Uiso 1 1 calc R
H35B H 0.4737 0.5259 -0.2892 0.106 Uiso 1 1 calc R
H35C H 0.4885 0.5646 -0.1746 0.106 Uiso 1 1 calc R
C36 C 0.2053(2) 0.36702(12) -0.0775(2) 0.0716(8) Uani 1 1 d .
H36A H 0.1238 0.3777 -0.1046 0.107 Uiso 1 1 calc R
H36B H 0.2285 0.3632 0.0066 0.107 Uiso 1 1 calc R
H36C H 0.2177 0.3288 -0.1120 0.107 Uiso 1 1 calc R

loop_
_atom_site_aniso_label
_atom_site_aniso_U_11
_atom_site_aniso_U_22
_atom_site_aniso_U_33
_atom_site_aniso_U_23
_atom_site_aniso_U_13
_atom_site_aniso_U_12
O1 0.0600(13) 0.0626(12) 0.0567(10) -0.0048(9) 0.0180(9) -0.0023(10)
O2 0.0698(13) 0.0605(12) 0.0550(10) 0.0002(9) 0.0192(10) 0.0031(10)
O3 0.0732(14) 0.0641(12) 0.0504(10) 0.0051(9) 0.0199(10) -0.0011(10)
O4 0.0675(14) 0.0624(12) 0.0607(11) 0.0058(9) 0.0144(10) -0.0055(11)
O5 0.0698(14) 0.0636(13) 0.0661(11) 0.0070(10) 0.0106(11) -0.0015(11)
O6 0.0639(15) 0.0685(13) 0.0672(11) 0.0055(9) 0.0135(11) 0.0012(12)
C1 0.0558(18) 0.0607(18) 0.0479(14) -0.0041(13) 0.0173(13) -0.0043(14)
C2 0.0535(18) 0.0552(18) 0.0543(15) -0.0030(13) 0.0167(14) -0.0005(14)
C3 0.0550(19) 0.0558(18) 0.0563(15) 0.0051(14) 0.0153(14) 0.0017(14)
C4 0.0515(18) 0.0542(17) 0.0493(14) 0.0012(13) 0.0109(13) 0.0025(13)
C5 0.0503(19) 0.0559(18) 0.0530(15) -0.0074(13) 0.0133(13) -0.0022(14)
C6 0.056(2) 0.0598(18) 0.0520(15) -0.0010(14) 0.0148(14) -0.0046(15)
C7 0.058(2) 0.0585(19) 0.0531(15) -0.0003(13) 0.0178(14) -0.0047(14)
C8 0.0555(19) 0.0516(17) 0.0536(15) 0.0012(13) 0.0141(14) -0.0029(14)
C9 0.0596(19) 0.0613(18) 0.0498(15) 0.0015(13) 0.0157(14) -0.0025(14)
C10 0.064(2) 0.0549(17) 0.0505(14) 0.0081(13) 0.0153(14) -0.0028(15)
C11 0.068(2) 0.0560(18) 0.0512(14) 0.0023(13) 0.0158(14) -0.0004(15)
C12 0.061(2) 0.0531(17) 0.0522(15) 0.0023(13) 0.0132(14) 0.0001(14)
C13 0.062(2) 0.0553(18) 0.0518(14) 0.0060(12) 0.0165(15) -0.0028(14)
C14 0.060(2) 0.0590(18) 0.0549(15) -0.0008(14) 0.0141(15) 0.0030(15)
C15 0.061(2) 0.0581(19) 0.0778(19) 0.0038(16) 0.0209(17) 0.0008(15)
C16 0.074(2) 0.074(2) 0.072(2) -0.0091(15) 0.0258(17) -0.0039(17)
C17 0.066(2) 0.071(2) 0.078(2) -0.0022(17) 0.0235(17) -0.0096(16)
C18 0.069(2) 0.073(2) 0.0725(19) 0.0114(16) 0.0280(17) 0.0037(17)
C19 0.064(2) 0.0644(19) 0.0640(17) 0.0086(14) 0.0180(15) 0.0041(16)
C20 0.069(2) 0.0548(18) 0.0594(17) -0.0019(14) 0.0243(16) -0.0034(15)
C21 0.063(2) 0.0601(19) 0.0668(17) 0.0041(14) 0.0233(16) -0.0015(16)
C22 0.067(2) 0.0646(19) 0.0601(16) -0.0036(14) 0.0181(16) -0.0077(16)
C23 0.066(2) 0.069(2) 0.0674(18) -0.0001(16) 0.0180(17) -0.0056(17)
C24 0.066(2) 0.066(2) 0.0743(19) 0.0003(16) 0.0238(18) -0.0029(18)
C25 0.066(2) 0.069(2) 0.0626(18) -0.0033(14) 0.0194(17) -0.0013(17)
C26 0.066(2) 0.063(2) 0.0519(16) -0.0002(14) 0.0145(16) -0.0079(17)
C27 0.064(2) 0.0589(19) 0.0522(15) 0.0026(13) 0.0131(14) -0.0009(16)
C28 0.060(2) 0.0586(19) 0.0498(15) 0.0023(13) 0.0114(15) -0.0007(16)
C29 0.069(2) 0.0558(18) 0.0603(16) 0.0011(14) 0.0159(16) 0.0002(17)
C30 0.060(2) 0.063(2) 0.0584(16) -0.0007(14) 0.0119(16) 0.0008(17)
C31 0.071(2) 0.054(2) 0.0615(17) 0.0043(14) 0.0148(17) -0.0032(18)
C32 0.070(2) 0.064(2) 0.0604(17) -0.0019(15) 0.0167(17) -0.0075(18)
C33 0.0594(19) 0.0631(18) 0.0634(16) -0.0083(13) 0.0174(14) -0.0021(15)
C34 0.085(2) 0.0587(18) 0.0676(17) 0.0083(14) 0.0248(16) 0.0110(16)
C35 0.072(2) 0.062(2) 0.0724(18) 0.0071(15) 0.0104(16) -0.0057(17)
C36 0.066(2) 0.078(2) 0.0723(18) 0.0072(15) 0.0228(17) 0.0020(17)

loop_
_atom_type_symbol
_atom_type_description
_atom_type_scat_dispersion_real
_atom_type_scat_dispersion_imag
_atom_type_scat_source
C C 0.0033 0.0016 'International Tables Vol C Tables 4.2.6.8 and 6.1.1.4'
H H 0.0000 0.0000 'International Tables Vol C Tables 4.2.6.8 and 6.1.1.4'
O O 0.0106 0.0060 'International Tables Vol C Tables 4.2.6.8 and 6.1.1.4'

loop_
_geom_angle_atom_site_label_1
_geom_angle_atom_site_label_2
_geom_angle_atom_site_label_3
_geom_angle
C2 O1 C33 117.79(18)
C3 O2 C34 116.01(19)
C35 O5 C31 118.0(2)
C30 O6 C36 118.4(2)
C2 C1 C6 119.1(2)
C2 C1 H1 120.5
C6 C1 H1 120.5
C1 C2 C3 119.9(2)
C1 C2 O1 123.5(2)
C3 C2 O1 116.5(2)
C4 C3 C2 122.4(2)
C4 C3 O2 125.1(2)
C2 C3 O2 112.5(2)
C3 C4 C5 118.3(2)
C3 C4 H4 120.9
C5 C4 H4 120.9
C6 C5 C4 120.5(2)
C6 C5 C9 111.4(2)
C4 C5 C9 128.0(2)
C5 C6 C1 119.7(2)
C5 C6 C7 111.0(2)
C1 C6 C7 129.2(2)
O3 C7 C6 129.4(2)
O3 C7 C8 122.8(2)
C6 C7 C8 107.8(2)
C9 C8 C13 117.1(2)
C9 C8 C7 104.1(2)
C13 C8 C7 113.13(18)
C9 C8 C10 116.49(19)
C13 C8 C10 97.30(19)
C7 C8 C10 108.8(2)
C5 C9 C8 104.56(19)
C5 C9 H9A 110.8
C8 C9 H9A 110.8
C5 C9 H9B 110.8
C8 C9 H9B 110.8
H9A C9 H9B 108.9
C14 C10 C11 116.4(2)
C14 C10 C8 114.3(2)
C11 C10 C8 105.4(2)
C14 C10 H10 106.7
C11 C10 H10 106.7
C8 C10 H10 106.7
C28 C11 C12 103.6(2)
C28 C11 C10 113.7(2)
C12 C11 C10 102.7(2)
C28 C11 H11 112.1
C12 C11 H11 112.1
C10 C11 H11 112.1
C26 C12 C13 116.3(2)
C26 C12 C11 106.4(2)
C13 C12 C11 107.1(2)
C26 C12 H12 108.9
C13 C12 H12 108.9
C11 C12 H12 108.9
C12 C13 C8 107.31(19)
C12 C13 C20 116.5(2)
C8 C13 C20 113.3(2)
C12 C13 H13 106.4
C8 C13 H13 106.4
C20 C13 H13 106.4
C19 C14 C15 119.4(3)
C19 C14 C10 123.9(2)
C15 C14 C10 116.7(2)
C14 C15 C16 121.2(3)
C14 C15 H15 119.4
C16 C15 H15 119.4
C17 C16 C15 118.1(3)
C17 C16 H16 121.0
C15 C16 H16 121.0
C16 C17 C18 125.3(3)
C16 C17 H17 117.3
C18 C17 H17 117.3
C17 C18 C19 115.3(2)
C17 C18 H18 122.3
C19 C18 H18 122.3
C14 C19 C18 120.5(2)
C14 C19 H19 119.7
C18 C19 H19 119.7
C21 C20 C25 115.1(3)
C21 C20 C13 125.0(2)
C25 C20 C13 119.8(2)
C22 C21 C20 121.6(3)
C22 C21 H21 119.2
C20 C21 H21 119.2
C21 C22 C23 121.6(3)
C21 C22 H22 119.2
C23 C22 H22 119.2
C24 C23 C22 117.0(3)
C24 C23 H23 121.5
C22 C23 H23 121.5
C25 C24 C23 122.3(3)
C25 C24 H24 118.8
C23 C24 H24 118.8
C24 C25 C20 122.3(3)
C24 C25 H25 118.9
C20 C25 H25 118.9
O4 C26 C27 126.3(3)
O4 C26 C12 125.0(3)
C27 C26 C12 108.0(2)
C28 C27 C26 111.5(3)
C28 C27 C32 116.9(3)
C26 C27 C32 131.5(3)
C29 C28 C27 121.6(3)
C29 C28 C11 128.0(3)
C27 C28 C11 110.3(3)
C28 C29 C30 120.0(3)
C28 C29 H29 120.0
C30 C29 H29 120.0
O6 C30 C31 118.1(3)
O6 C30 C29 125.3(3)
C31 C30 C29 116.6(3)
C32 C31 O5 128.3(3)
C32 C31 C30 121.1(3)
O5 C31 C30 110.6(3)
C31 C32 C27 123.6(3)
C31 C32 H32 118.2
C27 C32 H32 118.2
O1 C33 H33A 109.5
O1 C33 H33B 109.5
H33A C33 H33B 109.5
O1 C33 H33C 109.5
H33A C33 H33C 109.5
H33B C33 H33C 109.5
O2 C34 H34A 109.5
O2 C34 H34B 109.5
H34A C34 H34B 109.5
O2 C34 H34C 109.5
H34A C34 H34C 109.5
H34B C34 H34C 109.5
O5 C35 H35A 109.5
O5 C35 H35B 109.5
H35A C35 H35B 109.5
O5 C35 H35C 109.5
H35A C35 H35C 109.5
H35B C35 H35C 109.5
O6 C36 H36A 109.5
O6 C36 H36B 109.5
H36A C36 H36B 109.5
O6 C36 H36C 109.5
H36A C36 H36C 109.5
H36B C36 H36C 109.5

loop_
_geom_bond_atom_site_label_1
_geom_bond_atom_site_label_2
_geom_bond_distance
O1 C2 1.399(3)
O1 C33 1.415(2)
O2 C3 1.381(3)
O2 C34 1.405(3)
O3 C7 1.206(3)
O4 C26 1.243(3)
O5 C35 1.370(3)
O5 C31 1.387(3)
O6 C30 1.317(3)
O6 C36 1.438(3)
C1 C2 1.363(3)
C1 C6 1.438(3)
C1 H1 0.9300
C2 C3 1.380(3)
C3 C4 1.355(3)
C4 C5 1.424(3)
C4 H4 0.9300
C5 C6 1.351(3)
C5 C9 1.519(3)
C6 C7 1.439(3)
C7 C8 1.551(3)
C8 C9 1.525(3)
C8 C13 1.544(3)
C8 C10 1.576(3)
C9 H9A 0.9700
C9 H9B 0.9700
C10 C14 1.510(3)
C10 C11 1.541(3)
C10 H10 0.9800
C11 C28 1.509(3)
C11 C12 1.540(3)
C11 H11 0.9800
C12 C26 1.514(3)
C12 C13 1.521(3)
C12 H12 0.9800
C13 C20 1.548(3)
C13 H13 0.9800
C14 C19 1.355(3)
C14 C15 1.379(3)
C15 C16 1.396(3)
C15 H15 0.9300
C16 C17 1.340(3)
C16 H16 0.9300
C17 C18 1.353(3)
C17 H17 0.9300
C18 C19 1.473(3)
C18 H18 0.9300
C19 H19 0.9300
C20 C21 1.382(3)
C20 C25 1.407(3)
C21 C22 1.364(3)
C21 H21 0.9300
C22 C23 1.389(3)
C22 H22 0.9300
C23 C24 1.345(3)
C23 H23 0.9300
C24 C25 1.344(3)
C24 H24 0.9300
C25 H25 0.9300
C26 C27 1.409(3)
C27 C28 1.403(3)
C27 C32 1.450(3)
C28 C29 1.333(3)
C29 C30 1.467(3)
C29 H29 0.9300
C30 C31 1.447(3)
C31 C32 1.254(3)
C32 H32 0.9300
C33 H33A 0.9600
C33 H33B 0.9600
C33 H33C 0.9600
C34 H34A 0.9600
C34 H34B 0.9600
C34 H34C 0.9600
C35 H35A 0.9600
C35 H35B 0.9600
C35 H35C 0.9600
C36 H36A 0.9600
C36 H36B 0.9600
C36 H36C 0.9600

loop_
_cod_related_entry_id
_cod_related_entry_database
_cod_related_entry_code
1 ChemSpider 434167
